data_4513870
loop_
_publ_author_name
'White, Paul B.'
'Jaworski, Jonathan N.'
'Zhu, Geyunjian Harry'
'Stahl, Shannon S.'

_publ_section_title
;
 Diazafluorenone-Promoted Oxidation Catalysis: Insights into the Role of
 Bidentate Ligands in Pd-Catalyzed Aerobic Aza-Wacker Reactions.
;
_journal_issue 5
_journal_name_full 'ACS catalysis'
_journal_page_first 3340
_journal_page_last 3348
_journal_paper_doi 10.1021/acscatal.6b00953
_journal_volume 6
_journal_year 2016
_chemical_formula_moiety 'C22 H23 N3 O4 Pd'
_chemical_formula_sum 'C22 H23 N3 O4 Pd'
_chemical_formula_weight 499.83
_chemical_name_systematic
;
 ?
;
_space_group_crystal_system monoclinic
_space_group_IT_number 14
_space_group_name_Hall '-P 2ybc'
_space_group_name_H-M_alt 'P 1 21/c 1'
_symmetry_space_group_name_Hall '-P 2ybc'
_symmetry_space_group_name_H-M 'P 1 21/c 1'
_atom_sites_solution_hydrogens geom
_atom_sites_solution_primary direct
_audit_creation_date 2013-09-27
_audit_creation_method
;
Olex2 1.2
(compiled 2013.09.17 svn.r2790 for OlexSys, GUI svn.r4601)
;
_cell_angle_alpha 90
_cell_angle_beta 90.22(3)
_cell_angle_gamma 90
_cell_formula_units_Z 4
_cell_length_a 12.472(6)
_cell_length_b 8.829(5)
_cell_length_c 19.260(8)
_cell_measurement_reflns_used 6033
_cell_measurement_temperature 100
_cell_measurement_theta_max 30.59
_cell_measurement_theta_min 2.54
_cell_volume 2120.8(18)
_computing_cell_refinement 'SAINT+ Ver. 8.30C (Bruker-AXS, 2013)'
_computing_data_collection 'APEX2 Ver. 2013.2-0 (Bruker-AXS, 2013)'
_computing_data_reduction 'SAINT+ Ver. 8.30C (Bruker-AXS, 2013)'
_computing_molecular_graphics 'SHELXTL (Sheldrick, 2008-2013)'
_computing_publication_material 'SHELXTL (Sheldrick, 2008-2013)'
_computing_structure_refinement 'SHELXTL (Sheldrick, 2008-2013)'
_computing_structure_solution 'SHELXTL (Sheldrick, 2008-2013)'
_diffrn_ambient_temperature 100.0
_diffrn_detector_area_resol_mean 7.9
_diffrn_detector_type 'CCD area detector'
_diffrn_measured_fraction_theta_full 0.995
_diffrn_measured_fraction_theta_max 0.984
_diffrn_measurement_device 'three-circle diffractometer'
_diffrn_measurement_device_type 'Bruker SMART APEX2 area detector'
_diffrn_measurement_method '0.5\ \w and 0.5\ \f scans'
_diffrn_radiation_collimation 'focusing mirrors'
_diffrn_radiation_monochromator 'mirror optics'
_diffrn_radiation_probe x-ray
_diffrn_radiation_type 'Mo K\a'
_diffrn_radiation_wavelength 0.71073
_diffrn_radiation_xray_symbol K-L~3~
_diffrn_reflns_av_R_equivalents 0.0355
_diffrn_reflns_av_unetI/netI 0.0407
_diffrn_reflns_Laue_measured_fraction_full 0.995
_diffrn_reflns_Laue_measured_fraction_max 0.984
_diffrn_reflns_limit_h_max 9
_diffrn_reflns_limit_h_min -17
_diffrn_reflns_limit_k_max 12
_diffrn_reflns_limit_k_min -12
_diffrn_reflns_limit_l_max 26
_diffrn_reflns_limit_l_min -26
_diffrn_reflns_number 19478
_diffrn_reflns_point_group_measured_fraction_full 0.995
_diffrn_reflns_point_group_measured_fraction_max 0.984
_diffrn_reflns_theta_full 25.000
_diffrn_reflns_theta_max 30.656
_diffrn_reflns_theta_min 1.633
_diffrn_source 'microfocus sealed X-ray tube'
_diffrn_source_type 'Incoatec I\ms'
_diffrn_standards_number 0
_exptl_absorpt_coefficient_mu 0.908
_exptl_absorpt_correction_T_max 0.8622
_exptl_absorpt_correction_T_min 0.8057
_exptl_absorpt_correction_type multi-scan
_exptl_absorpt_process_details
;
SADABS-2012/1 (Bruker,2012) was used for absorption correction.
wR2(int) was 0.0827 before and 0.0421 after correction.
The Ratio of minimum to maximum transmission is 0.9345.
The \l/2 correction factor is 0.0015.
;
_exptl_crystal_colour yellow
_exptl_crystal_colour_primary yellow
_exptl_crystal_density_diffrn 1.565
_exptl_crystal_density_method 'not measured'
_exptl_crystal_description plate
_exptl_crystal_F_000 1016
_exptl_crystal_size_max 0.321
_exptl_crystal_size_mid 0.25
_exptl_crystal_size_min 0.078
_refine_diff_density_max 1.554
_refine_diff_density_min -0.624
_refine_diff_density_rms 0.093
_refine_ls_extinction_method none
_refine_ls_goodness_of_fit_ref 1.063
_refine_ls_hydrogen_treatment constr
_refine_ls_matrix_type full
_refine_ls_number_parameters 275
_refine_ls_number_reflns 6447
_refine_ls_number_restraints 0
_refine_ls_restrained_S_all 1.063
_refine_ls_R_factor_all 0.0410
_refine_ls_R_factor_gt 0.0301
_refine_ls_shift/su_max 0.001
_refine_ls_shift/su_mean 0.000
_refine_ls_structure_factor_coef Fsqd
_refine_ls_weighting_details 'w=1/[\s^2^(Fo^2^)+(0.0315P)^2^+0.5420P] where P=(Fo^2^+2Fc^2^)/3'
_refine_ls_weighting_scheme calc
_refine_ls_wR_factor_gt 0.0681
_refine_ls_wR_factor_ref 0.0722
_reflns_Friedel_coverage 0.000
_reflns_number_gt 5351
_reflns_number_total 6447
_reflns_threshold_expression 'I > 2\s(I)'
_cod_data_source_file cs6b00953_si_002.cif
_cod_data_source_block Pd(k1-Me2DAF)(py)(OAc)2
_cod_depositor_comments 'Adding full bibliography for 4513868--4513870.cif.'
_cod_original_cell_volume 2120.8(19)
_cod_database_code 4513870
_shelxl_version_number 2013-3
_shelx_space_group_comment
;
The symmetry employed for this shelxl refinement is uniquely defined
by the following loop, which should always be used as a source of
symmetry information in preference to the above space-group names.
They are only intended as comments.
;
_shelx_estimated_absorpt_t_max 0.933
_shelx_estimated_absorpt_t_min 0.759
_olex2_refinement_description
;
1. Fixed Uiso
 At 1.2 times of:
  All C(H) groups
 At 1.5 times of:
  All C(H,H,H) groups
2.a Aromatic/amide H refined with riding coordinates:
 C1(H1), C2(H2), C3(H3), C9(H9), C10(H10), C11(H11), C18(H18), C19(H19),
 C20(H20), C21(H21), C22(H22)
2.b Idealised Me refined as rotating group:
 C6(H6A,H6B,H6C), C7(H7A,H7B,H7C), C15(H15A,H15B,H15C), C17(H17A,H17B,H17C)
;

loop_
_space_group_symop_operation_xyz
'x, y, z'
'-x, y+1/2, -z+1/2'
'-x, -y, -z'
'x, -y-1/2, z-1/2'

loop_
_atom_site_label
_atom_site_type_symbol
_atom_site_fract_x
_atom_site_fract_y
_atom_site_fract_z
_atom_site_U_iso_or_equiv
_atom_site_adp_type
_atom_site_occupancy
_atom_site_site_symmetry_order
_atom_site_calc_flag
_atom_site_refinement_flags_posn
_atom_site_refinement_flags_adp
Pd1 Pd 0.70457(2) 0.82217(2) 0.05412(2) 0.01273(5) Uani 1 1 d . .
O1 O 0.84054(11) 0.94427(15) 0.05653(7) 0.0170(3) Uani 1 1 d . .
O2 O 0.91804(12) 0.78251(16) 0.13076(7) 0.0197(3) Uani 1 1 d . .
O3 O 0.56213(11) 0.71718(16) 0.04362(7) 0.0182(3) Uani 1 1 d . .
O4 O 0.57560(12) 0.62030(18) 0.15039(8) 0.0239(3) Uani 1 1 d . .
N1 N 0.77878(13) 0.64915(18) 0.00516(9) 0.0154(3) Uani 1 1 d . .
N2 N 0.71789(13) 0.90197(19) -0.09776(9) 0.0175(3) Uani 1 1 d . .
N3 N 0.63499(13) 0.99684(18) 0.10280(8) 0.0155(3) Uani 1 1 d . .
C1 C 0.80969(16) 0.5246(2) 0.03984(10) 0.0206(4) Uani 1 1 d . .
H1 H 0.7945 0.5174 0.0880 0.025 Uiso 1 1 calc R U
C2 C 0.86309(18) 0.4061(2) 0.00772(11) 0.0244(5) Uani 1 1 d . .
H2 H 0.8824 0.3188 0.0338 0.029 Uiso 1 1 calc R U
C3 C 0.88844(17) 0.4141(2) -0.06225(11) 0.0221(4) Uani 1 1 d . .
H3 H 0.9265 0.3348 -0.0846 0.026 Uiso 1 1 calc R U
C4 C 0.85625(15) 0.5418(2) -0.09834(10) 0.0171(4) Uani 1 1 d . .
C5 C 0.86923(16) 0.5828(2) -0.17444(10) 0.0178(4) Uani 1 1 d . .
C6 C 0.82145(18) 0.4601(3) -0.22247(11) 0.0254(5) Uani 1 1 d . .
H6A H 0.8614 0.3654 -0.2165 0.038 Uiso 1 1 calc R U
H6B H 0.8266 0.4935 -0.2709 0.038 Uiso 1 1 calc R U
H6C H 0.7460 0.4436 -0.2106 0.038 Uiso 1 1 calc R U
C7 C 0.98876(16) 0.6051(3) -0.19272(11) 0.0231(5) Uani 1 1 d . .
H7A H 1.0201 0.6817 -0.1619 0.035 Uiso 1 1 calc R U
H7B H 0.9949 0.6386 -0.2410 0.035 Uiso 1 1 calc R U
H7C H 1.0271 0.5090 -0.1868 0.035 Uiso 1 1 calc R U
C8 C 0.80833(15) 0.7313(2) -0.17789(10) 0.0167(4) Uani 1 1 d . .
C9 C 0.78773(17) 0.8262(2) -0.23374(11) 0.0206(4) Uani 1 1 d . .
H9 H 0.8100 0.8010 -0.2794 0.025 Uiso 1 1 calc R U
C10 C 0.73317(17) 0.9598(3) -0.21988(11) 0.0229(4) Uani 1 1 d . .
H10 H 0.7180 1.0288 -0.2565 0.028 Uiso 1 1 calc R U
C11 C 0.70059(17) 0.9928(2) -0.15260(11) 0.0214(4) Uani 1 1 d . .
H11 H 0.6638 1.0854 -0.1449 0.026 Uiso 1 1 calc R U
C12 C 0.77105(15) 0.7748(2) -0.11223(10) 0.0141(4) Uani 1 1 d . .
C13 C 0.80097(15) 0.6558(2) -0.06291(10) 0.0143(4) Uani 1 1 d . .
C14 C 0.91815(15) 0.8981(2) 0.09529(10) 0.0153(4) Uani 1 1 d . .
C15 C 1.01675(17) 0.9986(2) 0.09386(11) 0.0220(4) Uani 1 1 d . .
H15A H 1.0692 0.9566 0.0613 0.033 Uiso 1 1 calc R U
H15B H 1.0485 1.0033 0.1404 0.033 Uiso 1 1 calc R U
H15C H 0.9963 1.1007 0.0789 0.033 Uiso 1 1 calc R U
C16 C 0.52697(16) 0.6410(2) 0.09568(10) 0.0160(4) Uani 1 1 d . .
C17 C 0.41704(17) 0.5733(3) 0.08413(12) 0.0246(5) Uani 1 1 d . .
H17A H 0.3692 0.6502 0.0644 0.037 Uiso 1 1 calc R U
H17B H 0.3882 0.5380 0.1285 0.037 Uiso 1 1 calc R U
H17C H 0.4225 0.4876 0.0520 0.037 Uiso 1 1 calc R U
C18 C 0.6388(2) 1.1325(3) 0.07214(13) 0.0344(6) Uani 1 1 d . .
H18 H 0.6697 1.1406 0.0273 0.041 Uiso 1 1 calc R U
C19 C 0.5993(2) 1.2605(3) 0.10327(14) 0.0398(7) Uani 1 1 d . .
H19 H 0.6035 1.3557 0.0804 0.048 Uiso 1 1 calc R U
C20 C 0.55342(19) 1.2496(3) 0.16847(12) 0.0262(5) Uani 1 1 d . .
H20 H 0.5253 1.3368 0.1908 0.031 Uiso 1 1 calc R U
C21 C 0.54933(17) 1.1100(2) 0.20032(11) 0.0220(4) Uani 1 1 d . .
H21 H 0.5189 1.0994 0.2452 0.026 Uiso 1 1 calc R U
C22 C 0.59028(16) 0.9858(2) 0.16585(10) 0.0194(4) Uani 1 1 d . .
H22 H 0.5867 0.8893 0.1875 0.023 Uiso 1 1 calc R U

loop_
_atom_site_aniso_label
_atom_site_aniso_U_11
_atom_site_aniso_U_22
_atom_site_aniso_U_33
_atom_site_aniso_U_23
_atom_site_aniso_U_13
_atom_site_aniso_U_12
Pd1 0.01136(7) 0.01542(7) 0.01143(7) -0.00109(5) 0.00267(5) -0.00176(6)
O1 0.0130(6) 0.0188(7) 0.0193(7) 0.0015(5) 0.0000(5) -0.0042(5)
O2 0.0196(7) 0.0212(7) 0.0182(7) 0.0010(5) 0.0007(6) -0.0006(6)
O3 0.0154(7) 0.0226(7) 0.0166(7) 0.0008(5) 0.0015(6) -0.0055(6)
O4 0.0290(8) 0.0254(8) 0.0172(7) 0.0030(6) -0.0006(6) -0.0082(7)
N1 0.0147(8) 0.0169(8) 0.0145(8) -0.0018(6) 0.0018(6) -0.0019(6)
N2 0.0138(8) 0.0197(8) 0.0190(8) -0.0020(6) 0.0009(7) 0.0005(7)
N3 0.0147(8) 0.0179(8) 0.0139(8) -0.0011(6) 0.0022(6) 0.0000(6)
C1 0.0222(10) 0.0234(10) 0.0162(10) 0.0015(8) 0.0002(8) 0.0012(8)
C2 0.0267(11) 0.0223(11) 0.0241(11) 0.0030(8) -0.0027(9) 0.0051(9)
C3 0.0186(10) 0.0225(10) 0.0251(11) -0.0031(8) 0.0023(8) 0.0047(8)
C4 0.0132(9) 0.0208(9) 0.0174(9) -0.0029(7) 0.0025(7) -0.0004(8)
C5 0.0152(9) 0.0217(10) 0.0166(10) -0.0027(7) 0.0031(8) 0.0013(8)
C6 0.0242(11) 0.0297(11) 0.0221(11) -0.0101(9) 0.0050(9) -0.0037(9)
C7 0.0171(10) 0.0287(11) 0.0236(11) -0.0037(8) 0.0078(8) 0.0003(9)
C8 0.0118(9) 0.0214(9) 0.0170(9) -0.0024(7) 0.0021(7) -0.0014(8)
C9 0.0190(10) 0.0294(11) 0.0135(9) -0.0006(8) 0.0001(8) -0.0013(9)
C10 0.0233(10) 0.0270(11) 0.0184(10) 0.0046(8) -0.0044(8) 0.0010(9)
C11 0.0196(10) 0.0217(10) 0.0229(10) 0.0011(8) -0.0015(8) 0.0039(8)
C12 0.0088(8) 0.0190(9) 0.0146(9) -0.0009(7) -0.0007(7) -0.0025(7)
C13 0.0099(8) 0.0166(9) 0.0162(9) -0.0035(7) 0.0019(7) -0.0029(7)
C14 0.0166(9) 0.0181(9) 0.0113(9) -0.0047(7) 0.0052(7) -0.0004(8)
C15 0.0186(10) 0.0249(10) 0.0226(10) 0.0001(8) -0.0017(8) -0.0047(8)
C16 0.0168(9) 0.0133(8) 0.0180(10) -0.0042(7) 0.0062(8) -0.0017(7)
C17 0.0204(10) 0.0282(11) 0.0252(11) -0.0026(9) 0.0058(9) -0.0082(9)
C18 0.0521(16) 0.0236(11) 0.0277(12) 0.0057(9) 0.0205(12) 0.0084(11)
C19 0.0598(18) 0.0214(12) 0.0385(14) 0.0066(10) 0.0207(14) 0.0096(12)
C20 0.0300(12) 0.0197(11) 0.0290(12) -0.0050(9) 0.0063(10) 0.0035(9)
C21 0.0254(11) 0.0252(11) 0.0154(10) -0.0043(8) 0.0034(8) -0.0003(9)
C22 0.0227(10) 0.0193(10) 0.0162(9) -0.0012(7) 0.0040(8) -0.0022(8)

loop_
_atom_type_symbol
_atom_type_description
_atom_type_scat_dispersion_real
_atom_type_scat_dispersion_imag
_atom_type_scat_source
C C 0.0033 0.0016 'International Tables Vol C Tables 4.2.6.8 and 6.1.1.4'
H H 0.0000 0.0000 'International Tables Vol C Tables 4.2.6.8 and 6.1.1.4'
N N 0.0061 0.0033 'International Tables Vol C Tables 4.2.6.8 and 6.1.1.4'
O O 0.0106 0.0060 'International Tables Vol C Tables 4.2.6.8 and 6.1.1.4'
Pd Pd -0.9988 1.0072 'International Tables Vol C Tables 4.2.6.8 and 6.1.1.4'

loop_
_geom_angle_atom_site_label_1
_geom_angle_atom_site_label_2
_geom_angle_atom_site_label_3
_geom_angle
O1 Pd1 O3 173.41(6)
O1 Pd1 N1 91.61(7)
O3 Pd1 N1 90.61(7)
N3 Pd1 O1 86.75(7)
N3 Pd1 O3 91.02(7)
N3 Pd1 N1 178.36(6)
C14 O1 Pd1 118.45(12)
C16 O3 Pd1 117.78(14)
C1 N1 Pd1 121.20(13)
C13 N1 Pd1 121.29(13)
C13 N1 C1 117.49(16)
C12 N2 C11 114.62(17)
C18 N3 Pd1 117.84(13)
C18 N3 C22 118.70(17)
C22 N3 Pd1 123.36(14)
N1 C1 H1 118.9
N1 C1 C2 122.24(19)
C2 C1 H1 118.9
C1 C2 H2 119.8
C1 C2 C3 120.4(2)
C3 C2 H2 119.8
C2 C3 H3 121.2
C4 C3 C2 117.60(19)
C4 C3 H3 121.2
C3 C4 C5 130.32(17)
C3 C4 C13 118.92(18)
C13 C4 C5 110.75(18)
C4 C5 C6 111.68(17)
C4 C5 C7 110.89(18)
C6 C5 C7 108.88(16)
C8 C5 C4 101.11(15)
C8 C5 C6 112.85(18)
C8 C5 C7 111.29(17)
C5 C6 H6A 109.5
C5 C6 H6B 109.5
C5 C6 H6C 109.5
H6A C6 H6B 109.5
H6A C6 H6C 109.5
H6B C6 H6C 109.5
C5 C7 H7A 109.5
C5 C7 H7B 109.5
C5 C7 H7C 109.5
H7A C7 H7B 109.5
H7A C7 H7C 109.5
H7B C7 H7C 109.5
C9 C8 C5 130.36(17)
C9 C8 C12 118.23(19)
C12 C8 C5 111.39(17)
C8 C9 H9 121.5
C8 C9 C10 116.98(18)
C10 C9 H9 121.5
C9 C10 H10 119.9
C9 C10 C11 120.2(2)
C11 C10 H10 119.9
N2 C11 C10 124.1(2)
N2 C11 H11 117.9
C10 C11 H11 117.9
N2 C12 C8 125.84(19)
N2 C12 C13 126.45(17)
C8 C12 C13 107.71(17)
N1 C13 C4 123.31(18)
N1 C13 C12 127.73(17)
C4 C13 C12 108.93(17)
O1 C14 C15 114.37(17)
O2 C14 O1 125.71(18)
O2 C14 C15 119.91(19)
C14 C15 H15A 109.5
C14 C15 H15B 109.5
C14 C15 H15C 109.5
H15A C15 H15B 109.5
H15A C15 H15C 109.5
H15B C15 H15C 109.5
O3 C16 C17 113.84(19)
O4 C16 O3 125.33(19)
O4 C16 C17 120.83(18)
C16 C17 H17A 109.5
C16 C17 H17B 109.5
C16 C17 H17C 109.5
H17A C17 H17B 109.5
H17A C17 H17C 109.5
H17B C17 H17C 109.5
N3 C18 H18 118.9
N3 C18 C19 122.2(2)
C19 C18 H18 118.9
C18 C19 H19 120.4
C18 C19 C20 119.3(2)
C20 C19 H19 120.4
C19 C20 H20 120.6
C21 C20 C19 118.8(2)
C21 C20 H20 120.6
C20 C21 H21 120.6
C20 C21 C22 118.80(19)
C22 C21 H21 120.6
N3 C22 C21 122.24(19)
N3 C22 H22 118.9
C21 C22 H22 118.9

loop_
_geom_bond_atom_site_label_1
_geom_bond_atom_site_label_2
_geom_bond_distance
Pd1 O1 2.0099(15)
Pd1 O3 2.0132(16)
Pd1 N1 2.0214(17)
Pd1 N3 2.0041(17)
O1 C14 1.286(2)
O2 C14 1.228(2)
O3 C16 1.286(2)
O4 C16 1.228(3)
N1 C1 1.343(3)
N1 C13 1.342(2)
N2 C11 1.343(3)
N2 C12 1.334(3)
N3 C18 1.337(3)
N3 C22 1.342(2)
C1 H1 0.9500
C1 C2 1.387(3)
C2 H2 0.9500
C2 C3 1.387(3)
C3 H3 0.9500
C3 C4 1.383(3)
C4 C5 1.519(3)
C4 C13 1.399(3)
C5 C6 1.542(3)
C5 C7 1.546(3)
C5 C8 1.517(3)
C6 H6A 0.9800
C6 H6B 0.9800
C6 H6C 0.9800
C7 H7A 0.9800
C7 H7B 0.9800
C7 H7C 0.9800
C8 C9 1.387(3)
C8 C12 1.402(3)
C9 H9 0.9500
C9 C10 1.388(3)
C10 H10 0.9500
C10 C11 1.390(3)
C11 H11 0.9500
C12 C13 1.464(3)
C14 C15 1.517(3)
C15 H15A 0.9800
C15 H15B 0.9800
C15 H15C 0.9800
C16 C17 1.511(3)
C17 H17A 0.9800
C17 H17B 0.9800
C17 H17C 0.9800
C18 H18 0.9500
C18 C19 1.371(3)
C19 H19 0.9500
C19 C20 1.386(3)
C20 H20 0.9500
C20 C21 1.377(3)
C21 H21 0.9500
C21 C22 1.381(3)
C22 H22 0.9500

loop_
_geom_torsion_atom_site_label_1
_geom_torsion_atom_site_label_2
_geom_torsion_atom_site_label_3
_geom_torsion_atom_site_label_4
_geom_torsion
Pd1 O1 C14 O2 1.5(2)
Pd1 O1 C14 C15 -179.59(12)
Pd1 O3 C16 O4 -3.9(3)
Pd1 O3 C16 C17 176.97(12)
Pd1 N1 C1 C2 -178.37(16)
Pd1 N1 C13 C4 177.14(14)
Pd1 N1 C13 C12 -4.7(3)
Pd1 N3 C18 C19 -175.9(2)
Pd1 N3 C22 C21 175.50(16)
N1 C1 C2 C3 1.3(3)
N2 C12 C13 N1 1.9(3)
N2 C12 C13 C4 -179.73(19)
N3 C18 C19 C20 -0.4(5)
C1 N1 C13 C4 -1.5(3)
C1 N1 C13 C12 176.63(19)
C1 C2 C3 C4 -1.6(3)
C2 C3 C4 C5 -178.5(2)
C2 C3 C4 C13 0.4(3)
C3 C4 C5 C6 55.7(3)
C3 C4 C5 C7 -65.9(3)
C3 C4 C5 C8 176.0(2)
C3 C4 C13 N1 1.2(3)
C3 C4 C13 C12 -177.27(18)
C4 C5 C8 C9 -178.3(2)
C4 C5 C8 C12 3.2(2)
C5 C4 C13 N1 -179.71(18)
C5 C4 C13 C12 1.8(2)
C5 C8 C9 C10 -177.1(2)
C5 C8 C12 N2 177.71(18)
C5 C8 C12 C13 -2.3(2)
C6 C5 C8 C9 -58.9(3)
C6 C5 C8 C12 122.62(18)
C7 C5 C8 C9 63.9(3)
C7 C5 C8 C12 -114.62(19)
C8 C9 C10 C11 -0.7(3)
C8 C12 C13 N1 -178.10(19)
C8 C12 C13 C4 0.3(2)
C9 C8 C12 N2 -1.0(3)
C9 C8 C12 C13 179.02(17)
C9 C10 C11 N2 -0.3(3)
C11 N2 C12 C8 -0.1(3)
C11 N2 C12 C13 179.95(18)
C12 N2 C11 C10 0.7(3)
C12 C8 C9 C10 1.3(3)
C13 N1 C1 C2 0.3(3)
C13 C4 C5 C6 -123.25(19)
C13 C4 C5 C7 115.12(19)
C13 C4 C5 C8 -3.0(2)
C18 N3 C22 C21 -0.8(3)
C18 C19 C20 C21 0.4(4)
C19 C20 C21 C22 -0.6(4)
C20 C21 C22 N3 0.8(3)
C22 N3 C18 C19 0.6(4)
